data_4514822
loop_
_publ_author_name
'Pang, Hailiang'
'Wu, Dong'
'Cong, Hengjiang'
'Yin, Guoyin'

_publ_section_title
;
 Stereoselective Palladium-Catalyzed 1,3-Arylboration of Unconjugated
 Dienes for Expedient Synthesis of 1,3-Disubstituted Cyclohexanes
;
_journal_issue 9
_journal_name_full 'ACS Catalysis'
_journal_page_first 8555
_journal_paper_doi 10.1021/acscatal.9b02747
_journal_volume 9
_journal_year 2019
_chemical_formula_moiety 'C16 H21 N O2'
_chemical_formula_sum 'C16 H21 N O2'
_chemical_formula_weight 259.34
_space_group_crystal_system orthorhombic
_space_group_IT_number 33
_space_group_name_Hall 'P 2c -2n'
_space_group_name_H-M_alt 'P n a 21'
_symmetry_space_group_name_Hall 'P 2c -2n'
_symmetry_space_group_name_H-M 'P n a 21'
_atom_sites_solution_hydrogens geom
_atom_sites_solution_primary direct
_audit_creation_date 2019-03-13
_audit_creation_method
;
Olex2 1.2
(compiled 2018.05.29 svn.r3508 for OlexSys, GUI svn.r5506)
;
_cell_angle_alpha 90
_cell_angle_beta 90
_cell_angle_gamma 90
_cell_formula_units_Z 4
_cell_length_a 23.054(2)
_cell_length_b 8.4318(9)
_cell_length_c 7.3235(7)
_cell_measurement_reflns_used 3223
_cell_measurement_temperature 253(2)
_cell_measurement_theta_max 67.31
_cell_measurement_theta_min 3.83
_cell_volume 1423.6(2)
_computing_cell_refinement 'SAINT v7.68A (Bruker, 2009)'
_computing_data_reduction 'SAINT v7.68A (Bruker, 2009)'
_computing_molecular_graphics 'Olex2 (Dolomanov et al., 2009)'
_computing_publication_material 'Olex2 (Dolomanov et al., 2009)'
_computing_structure_refinement 'XL (Sheldrick, 2008)'
_computing_structure_solution 'XS (Sheldrick, 2008)'
_diffrn_ambient_temperature 253(2)
_diffrn_measured_fraction_theta_full 0.979
_diffrn_measured_fraction_theta_max 0.979
_diffrn_measurement_device_type 'Bruker APEX-II CCD'
_diffrn_measurement_method '\f and \w scans'
_diffrn_radiation_monochromator graphite
_diffrn_radiation_type CuK\a
_diffrn_radiation_wavelength 1.54178
_diffrn_reflns_av_R_equivalents 0.0618
_diffrn_reflns_av_unetI/netI 0.0712
_diffrn_reflns_Laue_measured_fraction_full 0.979
_diffrn_reflns_Laue_measured_fraction_max 0.979
_diffrn_reflns_limit_h_max 27
_diffrn_reflns_limit_h_min -26
_diffrn_reflns_limit_k_max 9
_diffrn_reflns_limit_k_min -9
_diffrn_reflns_limit_l_max 8
_diffrn_reflns_limit_l_min -6
_diffrn_reflns_number 4667
_diffrn_reflns_point_group_measured_fraction_full 0.829
_diffrn_reflns_point_group_measured_fraction_max 0.829
_diffrn_reflns_theta_full 64.995
_diffrn_reflns_theta_max 64.995
_diffrn_reflns_theta_min 3.835
_diffrn_standards_number 0
_exptl_absorpt_coefficient_mu 0.627
_exptl_absorpt_correction_T_max 0.7530
_exptl_absorpt_correction_T_min 0.6496
_exptl_absorpt_correction_type multi-scan
_exptl_crystal_density_diffrn 1.210
_exptl_crystal_description block
_exptl_crystal_F_000 560
_exptl_crystal_size_max 0.15
_exptl_crystal_size_mid 0.1
_exptl_crystal_size_min 0.1
_refine_diff_density_max 0.535
_refine_diff_density_min -0.291
_refine_diff_density_rms 0.068
_refine_ls_abs_structure_details
;
 Flack x determined using 428 quotients [(I+)-(I-)]/[(I+)+(I-)]
 (Parsons, Flack and Wagner, Acta Cryst. B69 (2013) 249-259).
;
_refine_ls_abs_structure_Flack -0.4(6)
_refine_ls_extinction_method none
_refine_ls_goodness_of_fit_ref 1.041
_refine_ls_hydrogen_treatment constr
_refine_ls_matrix_type full
_refine_ls_number_parameters 174
_refine_ls_number_reflns 2002
_refine_ls_number_restraints 27
_refine_ls_restrained_S_all 1.079
_refine_ls_R_factor_all 0.1097
_refine_ls_R_factor_gt 0.1012
_refine_ls_shift/su_max 0.000
_refine_ls_shift/su_mean 0.000
_refine_ls_structure_factor_coef Fsqd
_refine_ls_weighting_details 'w=1/[\s^2^(Fo^2^)+(0.1308P)^2^+2.3092P] where P=(Fo^2^+2Fc^2^)/3'
_refine_ls_weighting_scheme calc
_refine_ls_wR_factor_gt 0.2707
_refine_ls_wR_factor_ref 0.2796
_reflns_Friedel_coverage 0.558
_reflns_Friedel_fraction_full 0.649
_reflns_Friedel_fraction_max 0.649
_reflns_number_gt 1735
_reflns_number_total 2002
_reflns_threshold_expression 'I > 2\s(I)'
_cod_data_source_file cs9b02747_si_004.cif
_cod_data_source_block cu_4_1_0m
_cod_database_code 4514822
_shelx_shelxl_version_number 2014/7
_shelx_space_group_comment
;
The symmetry employed for this shelxl refinement is uniquely defined
by the following loop, which should always be used as a source of
symmetry information in preference to the above space-group names.
They are only intended as comments.
;
_shelx_estimated_absorpt_t_max 0.940
_shelx_estimated_absorpt_t_min 0.912
_olex2_refinement_description
;
1. Fixed Uiso
 At 1.2 times of:
  All C(H) groups, All C(H,H) groups, All N(H) groups
 At 1.5 times of:
  All C(H,H,H) groups, All O(H) groups
2. Restrained distances
 C9-C10 = C11-C10 = C12-C11 = C13-C12 = C15-C14 = C16-C15 = C9-C16
 1.51 with sigma of 0.02
 C14-C13
 1.39 with sigma of 0.02
3. Uiso/Uaniso restraints and constraints
Uanis(C12) \\sim Ueq, Uanis(C13) \\sim Ueq, Uanis(C14) \\sim Ueq: with sigma of
0.01 and sigma for terminal atoms of 0.02
4.a Ternary CH refined with riding coordinates:
 C9(H9), C10(H10)
4.b Secondary CH2 refined with riding coordinates:
 C15(H15A,H15B), C16(H16A,H16B), C11(H11A,H11B), C12(H12A,H12B)
4.c Aromatic/amide H refined with riding coordinates:
 C4(H4), C5(H5), C7(H7), C8(H8), C13(H13), C14(H14), N1(H1)
4.d Idealised Me refined as rotating group:
 C1(H1A,H1B,H1C)
4.e Idealised tetrahedral OH refined as rotating group:
 O2(H2)
;
_olex2_submission_special_instructions 'No special instructions were received'

loop_
_space_group_symop_operation_xyz
'x, y, z'
'-x, -y, z+1/2'
'-x+1/2, y+1/2, z+1/2'
'x+1/2, -y+1/2, z'

loop_
_atom_site_label
_atom_site_type_symbol
_atom_site_fract_x
_atom_site_fract_y
_atom_site_fract_z
_atom_site_U_iso_or_equiv
_atom_site_adp_type
_atom_site_occupancy
_atom_site_site_symmetry_order
_atom_site_calc_flag
_atom_site_refinement_flags_posn
_atom_site_refinement_flags_adp
C1 C 0.5596(3) -0.2433(9) 0.4413(18) 0.068(2) Uani 1 1 d . .
H1A H 0.5934 -0.2079 0.3768 0.102 Uiso 1 1 calc GR .
H1B H 0.5445 -0.3370 0.3838 0.102 Uiso 1 1 calc GR .
H1C H 0.5696 -0.2667 0.5656 0.102 Uiso 1 1 calc GR .
C2 C 0.5300(3) 0.0330(8) 0.4632(14) 0.0495(17) Uani 1 1 d . .
C3 C 0.4820(3) 0.1531(8) 0.4551(13) 0.0474(16) Uani 1 1 d . .
C4 C 0.4974(3) 0.3109(10) 0.4381(17) 0.064(2) Uani 1 1 d . .
H4 H 0.5364 0.3378 0.4279 0.077 Uiso 1 1 calc R .
C5 C 0.4557(3) 0.4300(9) 0.4359(18) 0.065(3) Uani 1 1 d . .
H5 H 0.4677 0.5350 0.4268 0.078 Uiso 1 1 calc R .
C6 C 0.3975(3) 0.3975(8) 0.4467(14) 0.0494(17) Uani 1 1 d . .
C7 C 0.3823(3) 0.2383(8) 0.4643(13) 0.0504(18) Uani 1 1 d . .
H7 H 0.3433 0.2118 0.4735 0.061 Uiso 1 1 calc R .
C8 C 0.4236(3) 0.1168(8) 0.4685(14) 0.0505(18) Uani 1 1 d . .
H8 H 0.4118 0.0118 0.4802 0.061 Uiso 1 1 calc R .
C9 C 0.3526(3) 0.5306(9) 0.4448(13) 0.057(2) Uani 1 1 d D .
H9 H 0.3142 0.4804 0.4452 0.068 Uiso 1 1 calc R .
C10 C 0.3575(4) 0.6257(10) 0.2668(13) 0.065(3) Uani 1 1 d D .
H10 H 0.3787 0.5573 0.1817 0.078 Uiso 1 1 calc R .
C15 C 0.3143(5) 0.7650(12) 0.642(2) 0.101(4) Uani 1 1 d D .
H15A H 0.3176 0.8071 0.7649 0.121 Uiso 1 1 calc R .
H15B H 0.3244 0.8491 0.5574 0.121 Uiso 1 1 calc R .
C16 C 0.3573(5) 0.6273(12) 0.6191(14) 0.073(3) Uani 1 1 d D .
H16A H 0.3963 0.6702 0.6260 0.087 Uiso 1 1 calc R .
H16B H 0.3525 0.5559 0.7219 0.087 Uiso 1 1 calc R .
O1 O 0.5800(2) 0.0724(6) 0.4914(10) 0.0633(18) Uani 1 1 d . .
O2 O 0.3951(3) 0.7579(7) 0.3017(11) 0.0682(17) Uani 1 1 d . .
H2 H 0.4085 0.7903 0.2050 0.102 Uiso 1 1 calc GR .
C11 C 0.3026(6) 0.6751(17) 0.166(3) 0.129(6) Uani 1 1 d D .
H11A H 0.3139 0.7188 0.0491 0.154 Uiso 1 1 calc R .
H11B H 0.2800 0.5804 0.1423 0.154 Uiso 1 1 calc R .
C12 C 0.2640(6) 0.7927(19) 0.259(2) 0.127(5) Uani 1 1 d D U
H12A H 0.2347 0.8290 0.1732 0.152 Uiso 1 1 calc R .
H12B H 0.2868 0.8839 0.2960 0.152 Uiso 1 1 calc R .
C13 C 0.2342(5) 0.7208(17) 0.426(3) 0.119(5) Uani 1 1 d D U
H13 H 0.1984 0.6741 0.4030 0.142 Uiso 1 1 calc R .
C14 C 0.2519(6) 0.7139(17) 0.608(2) 0.121(5) Uani 1 1 d D U
H14 H 0.2274 0.6806 0.7012 0.145 Uiso 1 1 calc R .
N1 N 0.5161(2) -0.1203(7) 0.4376(13) 0.0548(17) Uani 1 1 d . .
H1 H 0.4805 -0.1456 0.4187 0.066 Uiso 1 1 calc R .

loop_
_atom_site_aniso_label
_atom_site_aniso_U_11
_atom_site_aniso_U_22
_atom_site_aniso_U_33
_atom_site_aniso_U_23
_atom_site_aniso_U_13
_atom_site_aniso_U_12
C1 0.044(3) 0.058(4) 0.101(8) 0.005(7) -0.011(5) 0.003(3)
C2 0.042(3) 0.052(4) 0.055(5) -0.008(4) 0.001(4) 0.001(3)
C3 0.038(3) 0.054(4) 0.050(4) -0.002(4) 0.012(4) -0.003(3)
C4 0.035(3) 0.060(4) 0.097(7) 0.009(6) 0.000(5) -0.012(3)
C5 0.042(3) 0.048(4) 0.105(8) 0.013(5) 0.011(5) -0.005(3)
C6 0.038(3) 0.055(4) 0.056(4) 0.004(4) -0.004(4) -0.001(3)
C7 0.036(3) 0.053(4) 0.062(5) 0.006(5) 0.008(4) -0.010(3)
C8 0.042(3) 0.047(3) 0.062(5) -0.002(4) 0.001(4) -0.012(3)
C9 0.041(3) 0.060(4) 0.070(6) 0.014(5) -0.001(4) 0.001(3)
C10 0.075(6) 0.061(5) 0.060(6) 0.021(4) -0.018(5) -0.025(5)
C15 0.123(10) 0.077(7) 0.104(11) 0.001(7) 0.044(8) 0.009(7)
C16 0.087(7) 0.073(6) 0.058(6) 0.002(5) 0.020(5) 0.006(5)
O1 0.037(2) 0.058(3) 0.095(5) -0.011(3) -0.003(3) -0.007(2)
O2 0.070(3) 0.058(3) 0.077(5) 0.009(3) -0.009(4) -0.021(3)
C11 0.123(10) 0.106(9) 0.157(18) 0.051(11) -0.056(11) -0.019(9)
C12 0.112(8) 0.115(8) 0.153(12) 0.043(8) -0.043(8) 0.003(7)
C13 0.076(5) 0.111(8) 0.169(12) 0.010(9) 0.009(8) 0.023(6)
C14 0.121(8) 0.091(7) 0.151(11) -0.017(8) 0.068(8) 0.026(7)
N1 0.037(3) 0.050(3) 0.077(5) 0.006(4) -0.003(3) 0.002(2)

loop_
_atom_type_symbol
_atom_type_description
_atom_type_scat_dispersion_real
_atom_type_scat_dispersion_imag
_atom_type_scat_source
C C 0.0181 0.0091 'International Tables Vol C Tables 4.2.6.8 and 6.1.1.4'
H H 0.0000 0.0000 'International Tables Vol C Tables 4.2.6.8 and 6.1.1.4'
N N 0.0311 0.0180 'International Tables Vol C Tables 4.2.6.8 and 6.1.1.4'
O O 0.0492 0.0322 'International Tables Vol C Tables 4.2.6.8 and 6.1.1.4'

loop_
_geom_angle_atom_site_label_1
_geom_angle_atom_site_label_2
_geom_angle_atom_site_label_3
_geom_angle
H1A C1 H1B 109.5
H1A C1 H1C 109.5
H1B C1 H1C 109.5
N1 C1 H1A 109.5
N1 C1 H1B 109.5
N1 C1 H1C 109.5
O1 C2 C3 121.4(6)
O1 C2 N1 120.8(6)
N1 C2 C3 117.8(6)
C4 C3 C2 117.5(5)
C4 C3 C8 118.0(6)
C8 C3 C2 124.4(6)
C3 C4 H4 119.4
C3 C4 C5 121.2(6)
C5 C4 H4 119.4
C4 C5 H5 118.9
C6 C5 C4 122.1(7)
C6 C5 H5 118.9
C5 C6 C7 116.3(6)
C5 C6 C9 121.1(6)
C7 C6 C9 122.7(6)
C6 C7 H7 118.7
C6 C7 C8 122.6(6)
C8 C7 H7 118.7
C3 C8 C7 119.9(6)
C3 C8 H8 120.1
C7 C8 H8 120.1
C6 C9 H9 107.1
C6 C9 C10 110.0(8)
C10 C9 H9 107.1
C16 C9 C6 109.8(7)
C16 C9 H9 107.1
C16 C9 C10 115.3(7)
C9 C10 H10 105.6
O2 C10 C9 107.4(7)
O2 C10 H10 105.6
O2 C10 C11 112.1(8)
C11 C10 C9 119.5(9)
C11 C10 H10 105.6
H15A C15 H15B 107.9
C16 C15 H15A 109.2
C16 C15 H15B 109.2
C14 C15 H15A 109.2
C14 C15 H15B 109.2
C14 C15 C16 112.2(9)
C9 C16 C15 116.8(10)
C9 C16 H16A 108.1
C9 C16 H16B 108.1
C15 C16 H16A 108.1
C15 C16 H16B 108.1
H16A C16 H16B 107.3
C10 O2 H2 109.5
C10 C11 H11A 108.0
C10 C11 H11B 108.0
H11A C11 H11B 107.2
C12 C11 C10 117.3(13)
C12 C11 H11A 108.0
C12 C11 H11B 108.0
C11 C12 H12A 109.3
C11 C12 H12B 109.3
C11 C12 C13 111.6(12)
H12A C12 H12B 108.0
C13 C12 H12A 109.3
C13 C12 H12B 109.3
C12 C13 H13 114.7
C14 C13 C12 130.6(14)
C14 C13 H13 114.7
C15 C14 H14 122.5
C13 C14 C15 114.9(13)
C13 C14 H14 122.5
C1 N1 H1 119.2
C2 N1 C1 121.5(6)
C2 N1 H1 119.2

loop_
_geom_bond_atom_site_label_1
_geom_bond_atom_site_label_2
_geom_bond_distance
C1 H1A 0.9600
C1 H1B 0.9600
C1 H1C 0.9600
C1 N1 1.441(9)
C2 C3 1.502(9)
C2 O1 1.216(8)
C2 N1 1.345(9)
C3 C4 1.383(11)
C3 C8 1.385(9)
C4 H4 0.9300
C4 C5 1.391(11)
C5 H5 0.9300
C5 C6 1.372(9)
C6 C7 1.393(10)
C6 C9 1.526(10)
C7 H7 0.9300
C7 C8 1.397(9)
C8 H8 0.9300
C9 H9 0.9800
C9 C10 1.534(12)
C9 C16 1.519(13)
C10 H10 0.9800
C10 O2 1.435(9)
C10 C11 1.521(13)
C15 H15A 0.9700
C15 H15B 0.9700
C15 C16 1.536(13)
C15 C14 1.524(16)
C16 H16A 0.9700
C16 H16B 0.9700
O2 H2 0.8200
C11 H11A 0.9700
C11 H11B 0.9700
C11 C12 1.494(18)
C12 H12A 0.9700
C12 H12B 0.9700
C12 C13 1.531(18)
C13 H13 0.9300
C13 C14 1.391(19)
C14 H14 0.9300
N1 H1 0.8600

loop_
_geom_torsion_atom_site_label_1
_geom_torsion_atom_site_label_2
_geom_torsion_atom_site_label_3
_geom_torsion_atom_site_label_4
_geom_torsion
C2 C3 C4 C5 -177.8(11)
C2 C3 C8 C7 178.3(9)
C3 C2 N1 C1 179.4(9)
C3 C4 C5 C6 -1.3(19)
C4 C3 C8 C7 0.1(15)
C4 C5 C6 C7 1.4(17)
C4 C5 C6 C9 179.8(10)
C5 C6 C7 C8 -0.8(15)
C5 C6 C9 C10 60.1(13)
C5 C6 C9 C16 -67.9(13)
C6 C7 C8 C3 0.1(15)
C6 C9 C10 O2 -93.6(9)
C6 C9 C10 C11 137.3(11)
C6 C9 C16 C15 -178.8(8)
C7 C6 C9 C10 -121.7(9)
C7 C6 C9 C16 110.4(10)
C8 C3 C4 C5 0.5(17)
C9 C6 C7 C8 -179.1(9)
C9 C10 C11 C12 66.6(15)
C10 C9 C16 C15 56.2(11)
C10 C11 C12 C13 -69.4(16)
C16 C9 C10 O2 31.2(10)
C16 C9 C10 C11 -97.9(12)
C16 C15 C14 C13 -87.0(16)
O1 C2 C3 C4 14.8(15)
O1 C2 C3 C8 -163.4(10)
O1 C2 N1 C1 -0.5(17)
O2 C10 C11 C12 -60.3(15)
C11 C12 C13 C14 89(2)
C12 C13 C14 C15 -10(2)
C14 C15 C16 C9 50.2(15)
N1 C2 C3 C4 -165.1(10)
N1 C2 C3 C8 16.7(15)
